data_7113256
loop_
_publ_author_name
'Carr, Michael J.'
'Perera, Sarath D.'
'Jel\'inek, Tom\'a\<s'
'\<St\'ibr, Bohumil'
'Clegg, William'
'Kilner, Colin A.'
'Kennedy, John D.'

_publ_section_title
;
 Macropolyhedral boron-containing cluster chemistry. The unique
 nido-five-vertex-\\langle B2\\rangle -nido-ten-vertex conjuncto structure
 of [(\h5-C5Me5)2Rh2B11H15] via an unexpected cluster-dismantling
;
_journal_coden_ASTM CHCOFS
_journal_issue 34
_journal_name_full
;
 Chemical Communications (Cambridge, United Kingdom)
;
_journal_page_first 3559
_journal_page_last 3561
_journal_paper_doi 10.1039/b709470a
_journal_year 2007
_chemical_formula_moiety 'C10 H28 B9 Rh'
_chemical_formula_sum 'C10 H28 B9 Rh'
_chemical_formula_weight 348.52
_space_group_IT_number 62
_symmetry_cell_setting orthorhombic
_symmetry_space_group_name_Hall '-P 2ac 2n'
_symmetry_space_group_name_H-M 'P n m a'
_atom_sites_solution_hydrogens geom
_atom_sites_solution_primary direct
_atom_sites_solution_secondary difmap
_audit_creation_method SHELXL-97
_cell_angle_alpha 90.00
_cell_angle_beta 90.00
_cell_angle_gamma 90.00
_cell_formula_units_Z 4
_cell_length_a 11.0218(5)
_cell_length_b 11.5559(5)
_cell_length_c 13.4953(7)
_cell_measurement_temperature 150(2)
_cell_volume 1718.85(14)
_computing_cell_refinement
;
DENZO-SMN and COLLECT (Otwinowski & Minor, 1996)
;
_computing_data_collection
;
DENZO-SMN and COLLECT (Otwinowski & Minor, 1996)
;
_computing_data_reduction
;
DENZO-SMN and COLLECT (Otwinowski & Minor, 1996)
;
_computing_molecular_graphics
;
ORTEP3 for Windows (Farrugia, 1997)
XSeed (Barbour, 2001)
;
_computing_publication_material
;
'enCIFer (CCDC, 2002)'
;
_computing_structure_refinement
;
SHELXS-97 (Sheldrick, 1986)
;
_computing_structure_solution
;
SHELXS-97 (Sheldrick, 1986)
;
_diffrn_ambient_temperature 150(2)
_diffrn_measured_fraction_theta_full 0.993
_diffrn_measured_fraction_theta_max 0.993
_diffrn_measurement_device_type 'Nonius KappaCCD'
_diffrn_measurement_method
;
Detector set at 30mm from sample with different 2theta offsets
1 degree phi exposures for chi=0 degree settings
1 degree omega exposures for chi=90 degree settings
;
_diffrn_radiation_collimation miracol
_diffrn_radiation_detector 'CCD plate'
_diffrn_radiation_monochromator graphite
_diffrn_radiation_source 'Fine-focus Sealed tube'
_diffrn_radiation_type MoK\a
_diffrn_radiation_wavelength 0.71073
_diffrn_reflns_av_R_equivalents 0.0519
_diffrn_reflns_av_sigmaI/netI 0.0414
_diffrn_reflns_limit_h_max 13
_diffrn_reflns_limit_h_min -13
_diffrn_reflns_limit_k_max 13
_diffrn_reflns_limit_k_min -14
_diffrn_reflns_limit_l_max 16
_diffrn_reflns_limit_l_min -16
_diffrn_reflns_number 10060
_diffrn_reflns_theta_full 25.99
_diffrn_reflns_theta_max 25.99
_diffrn_reflns_theta_min 3.54
_exptl_absorpt_coefficient_mu 0.973
_exptl_absorpt_correction_T_max 0.9350
_exptl_absorpt_correction_T_min 0.9090
_exptl_absorpt_correction_type multi-scan
_exptl_absorpt_process_details
;
Using multiple and symmetry-related data measurements via the program SORTAV
See R.H. Blessing, Acta Cryst (1995), A51, 33-38
;
_exptl_crystal_colour Yellow
_exptl_crystal_density_diffrn 1.347
_exptl_crystal_density_method 'not measured'
_exptl_crystal_description prism
_exptl_crystal_F_000 712
_exptl_crystal_size_max 0.10
_exptl_crystal_size_mid 0.10
_exptl_crystal_size_min 0.07
_refine_diff_density_max 0.568
_refine_diff_density_min -0.532
_refine_diff_density_rms 0.086
_refine_ls_extinction_method none
_refine_ls_goodness_of_fit_ref 1.168
_refine_ls_hydrogen_treatment constr
_refine_ls_matrix_type full
_refine_ls_number_parameters 124
_refine_ls_number_reflns 1762
_refine_ls_number_restraints 0
_refine_ls_restrained_S_all 1.168
_refine_ls_R_factor_all 0.0579
_refine_ls_R_factor_gt 0.0464
_refine_ls_shift/su_max 0.001
_refine_ls_shift/su_mean 0.000
_refine_ls_structure_factor_coef Fsqd
_refine_ls_weighting_details 'w=1/[\s^2^(Fo^2^)+(0.0321P)^2^+3.7852P] where P=(Fo^2^+2Fc^2^)/3'
_refine_ls_weighting_scheme calc
_refine_ls_wR_factor_gt 0.1056
_refine_ls_wR_factor_ref 0.1104
_reflns_number_gt 1497
_reflns_number_total 1762
_reflns_threshold_expression >2sigma(I)
_cod_duplicate_entry 7102111
_cod_data_source_file b709470a.txt
_cod_data_source_block mc37b1
_cod_depositor_comments
;
The following automatic conversions were performed:

'_symmetry_cell_setting' value 'Orthorhombic' changed to
'orthorhombic' according to
/usr/data/users/saulius/automatic-downloads/retrospective/RSC/lib/dictionaries/cif_core.dic
dictionary named 'cif_core.dic' version 2.4.2 from 2011-04-26.

Automatic conversion script
Id: cif_fix_values 2281 2013-09-26 08:29:07Z andrius 
;
_cod_original_sg_symbol_H-M Pnma
_cod_database_code 7113256

loop_
_symmetry_equiv_pos_as_xyz
'x, y, z'
'-x+1/2, -y, z+1/2'
'x+1/2, -y+1/2, -z+1/2'
'-x, y+1/2, -z'
'-x, -y, -z'
'x-1/2, y, -z-1/2'
'-x-1/2, y-1/2, z-1/2'
'x, -y-1/2, z'

loop_
_atom_site_label
_atom_site_type_symbol
_atom_site_fract_x
_atom_site_fract_y
_atom_site_fract_z
_atom_site_U_iso_or_equiv
_atom_site_adp_type
_atom_site_occupancy
_atom_site_symmetry_multiplicity
_atom_site_calc_flag
_atom_site_refinement_flags
Rh5 Rh 0.18483(4) 0.2500 0.55698(4) 0.0395(2) Uani 1 2 d S
C11 C 0.2522(4) 0.1878(4) 0.7010(3) 0.0459(11) Uani 1 1 d .
C12 C 0.3336(4) 0.1496(4) 0.6244(4) 0.0472(11) Uani 1 1 d .
C13 C 0.3834(6) 0.2500 0.5779(5) 0.0483(16) Uani 1 2 d S
C14 C 0.1865(5) 0.1113(5) 0.7722(4) 0.0686(15) Uani 1 1 d .
H14A H 0.2385 0.0958 0.8296 0.103 Uiso 1 1 calc R
H14B H 0.1658 0.0382 0.7396 0.103 Uiso 1 1 calc R
H14C H 0.1120 0.1498 0.7943 0.103 Uiso 1 1 calc R
C15 C 0.3665(5) 0.0277(5) 0.6009(5) 0.0671(15) Uani 1 1 d .
H15A H 0.3788 0.0197 0.5293 0.101 Uiso 1 1 calc R
H15B H 0.3008 -0.0239 0.6221 0.101 Uiso 1 1 calc R
H15C H 0.4414 0.0070 0.6357 0.101 Uiso 1 1 calc R
C16 C 0.4767(7) 0.2500 0.4963(7) 0.066(2) Uani 1 2 d S
H16A H 0.5552 0.2253 0.5230 0.099 Uiso 0.50 1 calc PR
H16B H 0.4842 0.3282 0.4689 0.099 Uiso 0.50 1 calc PR
H16C H 0.4514 0.1965 0.4439 0.099 Uiso 0.50 1 calc PR
B1 B 0.0643(18) 0.3818(13) 0.5094(14) 0.097(6) Uani 0.50 1 d P
B3 B 0.023(2) 0.3683(19) 0.3678(19) 0.123(11) Uani 0.50 1 d P
B4 B -0.067(5) 0.366(2) 0.455(4) 0.30(4) Uani 0.50 1 d P
B7 B 0.0718(11) 0.2500 0.3247(8) 0.099(5) Uani 1 2 d S
B8 B -0.0863(11) 0.2500 0.3717(8) 0.088(3) Uani 1 2 d S
B9 B -0.1115(14) 0.218(4) 0.4975(11) 0.17(2) Uani 0.50 1 d P
B10 B -0.0110(9) 0.2825(19) 0.5812(9) 0.078(10) Uani 0.50 1 d P
B16 B 0.1722(8) 0.3216(9) 0.4048(6) 0.091(3) Uani 1 1 d .

loop_
_atom_site_aniso_label
_atom_site_aniso_U_11
_atom_site_aniso_U_22
_atom_site_aniso_U_33
_atom_site_aniso_U_23
_atom_site_aniso_U_13
_atom_site_aniso_U_12
Rh5 0.0389(3) 0.0314(3) 0.0483(3) 0.000 -0.0060(2) 0.000
C11 0.042(2) 0.047(2) 0.048(2) 0.005(2) -0.009(2) -0.001(2)
C12 0.041(2) 0.037(2) 0.063(3) 0.001(2) -0.013(2) 0.0028(19)
C13 0.036(3) 0.049(4) 0.059(4) 0.000 0.001(3) 0.000
C14 0.074(4) 0.072(4) 0.060(3) 0.020(3) -0.007(3) -0.012(3)
C15 0.058(3) 0.041(3) 0.102(4) -0.003(3) -0.014(3) 0.010(2)
C16 0.049(4) 0.070(5) 0.080(5) 0.000 0.009(4) 0.000
B1 0.128(14) 0.052(8) 0.110(12) -0.014(8) -0.069(12) 0.024(9)
B3 0.16(2) 0.075(13) 0.137(18) 0.060(14) -0.118(17) -0.045(14)
B4 0.45(8) 0.067(16) 0.38(7) -0.03(3) -0.34(7) 0.07(3)
B7 0.071(7) 0.178(16) 0.048(5) 0.000 -0.011(5) 0.000
B8 0.081(7) 0.113(9) 0.068(6) 0.000 -0.038(6) 0.000
B9 0.056(8) 0.39(6) 0.059(8) 0.059(19) -0.025(7) -0.14(2)
B10 0.028(4) 0.15(3) 0.060(6) -0.029(10) 0.000(4) 0.018(8)
B16 0.086(5) 0.116(7) 0.071(4) 0.032(5) -0.022(4) -0.026(5)

loop_
_atom_type_symbol
_atom_type_description
_atom_type_scat_dispersion_real
_atom_type_scat_dispersion_imag
_atom_type_scat_source
C C 0.0033 0.0016 'International Tables Vol C Tables 4.2.6.8 and 6.1.1.4'
B B 0.0013 0.0007 'International Tables Vol C Tables 4.2.6.8 and 6.1.1.4'
H H 0.0000 0.0000 'International Tables Vol C Tables 4.2.6.8 and 6.1.1.4'
Rh Rh -1.1178 0.9187 'International Tables Vol C Tables 4.2.6.8 and 6.1.1.4'

loop_
_geom_angle_atom_site_label_1
_geom_angle_atom_site_label_2
_geom_angle_atom_site_label_3
_geom_angle
_geom_angle_site_symmetry_1
_geom_angle_site_symmetry_3
B1 Rh5 B1 91.8(9) 8_565 .
B1 Rh5 C11 135.5(5) 8_565 8_565
B1 Rh5 C11 104.1(4) . 8_565
B1 Rh5 C11 104.1(4) 8_565 .
B1 Rh5 C11 135.5(5) . .
C11 Rh5 C11 38.1(2) 8_565 .
B1 Rh5 C12 165.6(4) 8_565 8_565
B1 Rh5 C12 102.3(5) . 8_565
C11 Rh5 C12 38.09(18) 8_565 8_565
C11 Rh5 C12 63.67(18) . 8_565
B1 Rh5 C12 102.3(5) 8_565 .
B1 Rh5 C12 165.6(4) . .
C11 Rh5 C12 63.67(18) 8_565 .
C11 Rh5 C12 38.09(18) . .
C12 Rh5 C12 63.5(2) 8_565 .
B1 Rh5 C13 131.3(6) 8_565 .
B1 Rh5 C13 131.3(6) . .
C11 Rh5 C13 63.4(2) 8_565 .
C11 Rh5 C13 63.4(2) . .
C12 Rh5 C13 37.77(15) 8_565 .
C12 Rh5 C13 37.77(15) . .
B1 Rh5 B10 46.6(8) 8_565 8_565
B1 Rh5 B10 63.6(8) . 8_565
C11 Rh5 B10 104.7(4) 8_565 8_565
C11 Rh5 B10 98.2(4) . 8_565
C12 Rh5 B10 138.8(5) 8_565 8_565
C12 Rh5 B10 125.1(5) . 8_565
C13 Rh5 B10 161.3(4) . 8_565
B1 Rh5 B10 63.6(8) 8_565 .
B1 Rh5 B10 46.6(8) . .
C11 Rh5 B10 98.2(4) 8_565 .
C11 Rh5 B10 104.7(4) . .
C12 Rh5 B10 125.1(5) 8_565 .
C12 Rh5 B10 138.8(5) . .
C13 Rh5 B10 161.3(4) . .
B10 Rh5 B10 19.5(11) 8_565 .
B1 Rh5 B16 54.0(6) 8_565 8_565
B1 Rh5 B16 87.0(5) . 8_565
C11 Rh5 B16 163.8(2) 8_565 8_565
C11 Rh5 B16 135.8(3) . 8_565
C12 Rh5 B16 128.7(3) 8_565 8_565
C12 Rh5 B16 103.5(3) . 8_565
C13 Rh5 B16 100.4(3) . 8_565
B10 Rh5 B16 90.7(4) 8_565 8_565
B10 Rh5 B16 98.0(4) . 8_565
B1 Rh5 B16 87.0(5) 8_565 .
B1 Rh5 B16 54.0(6) . .
C11 Rh5 B16 135.8(3) 8_565 .
C11 Rh5 B16 163.8(2) . .
C12 Rh5 B16 103.5(3) 8_565 .
C12 Rh5 B16 128.7(3) . .
C13 Rh5 B16 100.4(3) . .
B10 Rh5 B16 98.0(4) 8_565 .
B10 Rh5 B16 90.7(4) . .
B16 Rh5 B16 43.8(6) 8_565 .
C11 C11 C12 107.8(3) 8_565 .
C11 C11 C14 126.3(3) 8_565 .
C12 C11 C14 125.7(4) . .
C11 C11 Rh5 70.94(12) 8_565 .
C12 C11 Rh5 71.1(3) . .
C14 C11 Rh5 126.7(3) . .
C13 C12 C11 107.9(4) . .
C13 C12 C15 125.5(5) . .
C11 C12 C15 126.5(5) . .
C13 C12 Rh5 71.2(3) . .
C11 C12 Rh5 70.8(2) . .
C15 C12 Rh5 126.2(4) . .
C12 C13 C12 108.6(6) 8_565 .
C12 C13 C16 125.7(3) 8_565 .
C12 C13 C16 125.7(3) . .
C12 C13 Rh5 71.1(3) 8_565 .
C12 C13 Rh5 71.1(3) . .
C16 C13 Rh5 125.7(5) . .
C11 C14 H14A 109.5 . .
C11 C14 H14B 109.5 . .
H14A C14 H14B 109.5 . .
C11 C14 H14C 109.5 . .
H14A C14 H14C 109.5 . .
H14B C14 H14C 109.5 . .
C12 C15 H15A 109.5 . .
C12 C15 H15B 109.5 . .
H15A C15 H15B 109.5 . .
C12 C15 H15C 109.5 . .
H15A C15 H15C 109.5 . .
H15B C15 H15C 109.5 . .
C13 C16 H16A 109.5 . .
C13 C16 H16B 109.5 . .
H16A C16 H16B 109.5 . .
C13 C16 H16C 109.5 . .
H16A C16 H16C 109.5 . .
H16B C16 H16C 109.5 . .
B4 B1 B10 75(2) . .
B4 B1 B3 50(2) . .
B10 B1 B3 112.6(12) . .
B4 B1 B16 100(2) . .
B10 B1 B16 117.4(10) . .
B3 B1 B16 54.3(11) . .
B4 B1 Rh5 127.5(13) . .
B10 B1 Rh5 69.6(7) . .
B3 B1 Rh5 112.4(12) . .
B16 B1 Rh5 65.5(6) . .
B4 B3 B7 118.8(17) . .
B4 B3 B16 111.7(16) . .
B7 B3 B16 62.2(12) . .
B4 B3 B8 62.3(16) . .
B7 B3 B8 65.6(10) . .
B16 B3 B8 111.8(11) . .
B4 B3 B1 53.8(16) . .
B7 B3 B1 110.4(11) . .
B16 B3 B1 62.9(8) . .
B8 B3 B1 100.6(13) . .
B9 B4 B3 129(3) 8_565 .
B9 B4 B1 104(2) 8_565 .
B3 B4 B1 77(3) . .
B9 B4 B8 69.8(19) 8_565 .
B3 B4 B8 67(2) . .
B1 B4 B8 119(3) . .
B9 B4 B9 14.4(19) 8_565 .
B3 B4 B9 115(3) . .
B1 B4 B9 101.6(16) . .
B8 B4 B9 58.0(13) . .
B9 B4 B10 50.4(16) 8_565 .
B3 B4 B10 117(3) . .
B1 B4 B10 54.1(12) . .
B8 B4 B10 102.3(14) . .
B9 B4 B10 52.8(12) . .
B3 B7 B3 119.9(19) 8_565 .
B3 B7 B16 113.3(9) 8_565 .
B3 B7 B16 65.1(8) . .
B3 B7 B16 65.1(8) 8_565 8_565
B3 B7 B16 113.3(9) . 8_565
B16 B7 B16 56.3(7) . 8_565
B3 B7 B8 63.6(10) 8_565 .
B3 B7 B8 63.6(10) . .
B16 B7 B8 112.5(7) . .
B16 B7 B8 112.5(7) 8_565 .
B4 B8 B4 99(3) . 8_565
B4 B8 B9 41(2) . 8_565
B4 B8 B9 64(2) 8_565 8_565
B4 B8 B9 64(2) . .
B4 B8 B9 41(2) 8_565 .
B9 B8 B9 25(3) 8_565 .
B4 B8 B3 51(2) . .
B4 B8 B3 120.4(13) 8_565 .
B9 B8 B3 88.4(17) 8_565 .
B9 B8 B3 107.0(13) . .
B4 B8 B3 120.4(13) . 8_565
B4 B8 B3 51(2) 8_565 8_565
B9 B8 B3 107.0(13) 8_565 8_565
B9 B8 B3 88.4(17) . 8_565
B3 B8 B3 97(2) . 8_565
B4 B8 B7 96(2) . .
B4 B8 B7 96(2) 8_565 .
B9 B8 B7 118.5(8) 8_565 .
B9 B8 B7 118.5(8) . .
B3 B8 B7 50.8(11) . .
B3 B8 B7 50.8(11) 8_565 .
B9 B9 B4 142(3) 8_565 8_565
B9 B9 B10 90.0(18) 8_565 8_565
B4 B9 B10 93(3) 8_565 8_565
B9 B9 B10 64.6(16) 8_565 .
B4 B9 B10 113(2) 8_565 .
B10 B9 B10 25.4(15) 8_565 .
B9 B9 B8 77.7(15) 8_565 .
B4 B9 B8 70(2) 8_565 .
B10 B9 B8 125.3(9) 8_565 .
B10 B9 B8 115.5(13) . .
B9 B9 B4 24(2) 8_565 .
B4 B9 B4 118(5) 8_565 .
B10 B9 B4 92.0(18) 8_565 .
B10 B9 B4 68.9(16) . .
B8 B9 B4 57.8(18) . .
B10 B10 B9 90.0(18) 8_565 8_565
B10 B10 B1 132.0(8) 8_565 .
B9 B10 B1 86.3(17) 8_565 .
B10 B10 B9 64.6(16) 8_565 .
B9 B10 B9 25(3) 8_565 .
B1 B10 B9 103.2(11) . .
B10 B10 B4 117.9(10) 8_565 .
B9 B10 B4 37(2) 8_565 .
B1 B10 B4 50.4(17) . .
B9 B10 B4 58.3(16) . .
B10 B10 Rh5 80.3(6) 8_565 .
B9 B10 Rh5 125.2(8) 8_565 .
B1 B10 Rh5 63.8(6) . .
B9 B10 Rh5 116.7(12) . .
B4 B10 Rh5 104(2) . .
B16 B16 B7 61.9(4) 8_565 .
B16 B16 B3 107.5(7) 8_565 .
B7 B16 B3 52.8(9) . .
B16 B16 B1 110.6(6) 8_565 .
B7 B16 B1 103.1(7) . .
B3 B16 B1 62.8(11) . .
B16 B16 Rh5 68.1(3) 8_565 .
B7 B16 Rh5 115.7(5) . .
B3 B16 Rh5 115.2(9) . .
B1 B16 Rh5 60.4(5) . .

loop_
_geom_bond_atom_site_label_1
_geom_bond_atom_site_label_2
_geom_bond_distance
_geom_bond_site_symmetry_2
Rh5 B1 2.120(14) 8_565
Rh5 B1 2.120(14) .
Rh5 C11 2.201(4) 8_565
Rh5 C11 2.201(4) .
Rh5 C12 2.205(4) 8_565
Rh5 C12 2.205(4) .
Rh5 C13 2.207(7) .
Rh5 B10 2.215(11) 8_565
Rh5 B10 2.215(11) .
Rh5 B16 2.219(8) 8_565
Rh5 B16 2.219(8) .
C11 C11 1.438(9) 8_565
C11 C12 1.438(7) .
C11 C14 1.493(7) .
C12 C13 1.428(6) .
C12 C15 1.489(7) .
C13 C12 1.428(6) 8_565
C13 C16 1.507(10) .
C14 H14A 0.9800 .
C14 H14B 0.9800 .
C14 H14C 0.9800 .
C15 H15A 0.9800 .
C15 H15B 0.9800 .
C15 H15C 0.9800 .
C16 H16A 0.9800 .
C16 H16B 0.9800 .
C16 H16C 0.9800 .
B1 B4 1.63(4) .
B1 B10 1.72(3) .
B1 B3 1.97(3) .
B1 B16 1.97(2) .
B3 B4 1.54(7) .
B3 B7 1.58(3) .
B3 B16 1.80(3) .
B3 B8 1.82(2) .
B4 B9 1.22(7) 8_565
B4 B8 1.76(4) .
B4 B9 1.87(6) .
B4 B10 2.05(4) .
B7 B3 1.58(3) 8_565
B7 B16 1.754(12) .
B7 B16 1.754(12) 8_565
B7 B8 1.855(17) .
B8 B4 1.76(4) 8_565
B8 B9 1.762(19) 8_565
B8 B9 1.762(19) .
B8 B3 1.82(2) 8_565
B9 B9 0.75(9) 8_565
B9 B4 1.22(7) 8_565
B9 B10 1.582(18) 8_565
B9 B10 1.75(2) .
B10 B10 0.75(4) 8_565
B10 B9 1.582(18) 8_565
B16 B16 1.65(2) 8_565
